data_1562220
loop_
_publ_author_name
'Wang, Jin-Hua'
'Tang, Gui-Mei'
'Qin, Ting-Xiao'
'Yan, Shi-Chen'
'Wang, Yong-Tao'
'Cui, Yue-Zhi'
'Weng Ng, Seik'

_publ_section_title
;
 A set of alkali and alkaline-earth coordination polymers based on the
 ligand 2-(1H-benzotriazol-1-yl) acetic acid: Effects the radius of metal
 ions on structures and properties
;
_journal_name_full 'Journal of Solid State Chemistry'
_journal_page_first 55
_journal_page_last 66
_journal_paper_doi 10.1016/j.jssc.2014.07.003
_journal_volume 219
_journal_year 2014
_chemical_formula_sum 'C8 H7 K N3 O2.5'
_chemical_formula_weight 224.26
_space_group_IT_number 5
_space_group_name_Hall 'C 2y'
_space_group_name_H-M_alt 'C 1 2 1'
_symmetry_cell_setting monoclinic
_symmetry_space_group_name_H-M 'C 1 2 1'
_atom_sites_solution_hydrogens geom
_atom_sites_solution_primary direct
_atom_sites_solution_secondary difmap
_cell_angle_alpha 90.00
_cell_angle_beta 104.86
_cell_angle_gamma 90.00
_cell_formula_units_Z 4
_cell_length_a 12.157
_cell_length_b 4.588
_cell_length_c 17.668
_cell_measurement_reflns_used 2776
_cell_measurement_temperature 293(2)
_cell_measurement_theta_max 27.50
_cell_measurement_theta_min 2.39
_cell_volume 952.498
_computing_cell_refinement 'Bruker SMART'
_computing_data_collection 'Bruker SMART'
_computing_data_reduction 'Bruker SAINT'
_computing_molecular_graphics 'Bruker SHELXTL'
_computing_publication_material 'Bruker SHELXTL'
_computing_structure_refinement 'SHELXL-97 (Sheldrick, 1997)'
_computing_structure_solution 'SHELXS-97 (Sheldrick, 1990)'
_diffrn_ambient_temperature 293(2)
_diffrn_measured_fraction_theta_full 0.998
_diffrn_measured_fraction_theta_max 0.998
_diffrn_measurement_device_type 'CCD area detector'
_diffrn_measurement_method 'phi and omega scans'
_diffrn_radiation_monochromator graphite
_diffrn_radiation_source 'fine-focus sealed tube'
_diffrn_radiation_type MoK\a
_diffrn_radiation_wavelength 0.71073
_diffrn_reflns_av_R_equivalents 0.0241
_diffrn_reflns_av_unetI/netI 0.0325
_diffrn_reflns_limit_h_max 15
_diffrn_reflns_limit_h_min -15
_diffrn_reflns_limit_k_max 5
_diffrn_reflns_limit_k_min -5
_diffrn_reflns_limit_l_max 22
_diffrn_reflns_limit_l_min -21
_diffrn_reflns_number 4076
_diffrn_reflns_theta_full 27.52
_diffrn_reflns_theta_max 27.52
_diffrn_reflns_theta_min 2.39
_exptl_absorpt_coefficient_mu 0.540
_exptl_absorpt_correction_T_max 0.947
_exptl_absorpt_correction_T_min 0.850
_exptl_absorpt_correction_type none
_exptl_crystal_colour colourless
_exptl_crystal_density_diffrn 1.564
_exptl_crystal_density_method 'not measured'
_exptl_crystal_description needle
_exptl_crystal_F_000 460
_exptl_crystal_size_max 0.30
_exptl_crystal_size_mid 0.30
_exptl_crystal_size_min 0.10
_refine_diff_density_max 0.362
_refine_diff_density_min -0.221
_refine_diff_density_rms 0.044
_refine_ls_abs_structure_details 'Flack H D (1983), Acta Cryst. A39, 876-881'
_refine_ls_abs_structure_Flack 0.09(4)
_refine_ls_extinction_method none
_refine_ls_goodness_of_fit_ref 1.108
_refine_ls_hydrogen_treatment constr
_refine_ls_matrix_type full
_refine_ls_number_parameters 132
_refine_ls_number_reflns 2126
_refine_ls_number_restraints 1
_refine_ls_restrained_S_all 1.108
_refine_ls_R_factor_all 0.0311
_refine_ls_R_factor_gt 0.0299
_refine_ls_shift/su_max 0.000
_refine_ls_shift/su_mean 0.000
_refine_ls_structure_factor_coef Fsqd
_refine_ls_weighting_details 'calc w=1/[\s^2^(Fo^2^)+(0.0435P)^2^+0.1927P] where P=(Fo^2^+2Fc^2^)/3'
_refine_ls_weighting_scheme calc
_refine_ls_wR_factor_gt 0.0828
_refine_ls_wR_factor_ref 0.0837
_reflns_number_gt 2032
_reflns_number_total 2126
_reflns_threshold_expression >2sigma(I)
_cod_data_source_file JSSC-2014-219-55.cif
_cod_data_source_block compound_2
_cod_depositor_comments
;
The following automatic conversions were performed:

data item '_symmetry_cell_setting' value 'Monoclinic' was changed to
'monoclinic' in accordance with the built-in table derived from the
CIF Core dictionary named 'cif_core.dic' version 2.4.5 last updated
on 2014-11-21.

data item '_exptl_crystal_density_meas' value 'not measured' was
changed to '?' -- the value is perceived as not measured.

Automatic conversion script
Id: cif_fix_values 8369 2020-08-20 11:38:08Z andrius 

2022-09-18
Z value and formula fixed to values more according to usual
chemical conventions.                 miguel
;
_cod_original_formula_sum 'C16 H14 K2 N6 O5'
_cod_original_formula_weight 448.53
_cod_original_formula_units_Z 2
_cod_original_cell_volume 952.5
_cod_original_sg_symbol_H-M C2
_cod_database_code 1562220

loop_
_symmetry_equiv_pos_as_xyz
'x, y, z'
'-x, y, -z'
'x+1/2, y+1/2, z'
'-x+1/2, y+1/2, -z'

loop_
_atom_site_label
_atom_site_type_symbol
_atom_site_fract_x
_atom_site_fract_y
_atom_site_fract_z
_atom_site_U_iso_or_equiv
_atom_site_adp_type
_atom_site_occupancy
_atom_site_symmetry_multiplicity
_atom_site_calc_flag
_atom_site_refinement_flags
_atom_site_disorder_assembly
_atom_site_disorder_group
K1 K 0.37835(3) 0.47202(11) 0.06851(2) 0.04362(13) Uani 1 1 d . . .
O1 O 0.75938(11) 0.4876(4) 0.08722(7) 0.0467(3) Uani 1 1 d . . .
O1W O 0.5000 0.8518(5) 0.0000 0.0474(5) Uani 1 2 d S . .
H1W H 0.5413 0.9805 0.0334 0.071 Uiso 1 1 d R . .
O2 O 0.60715(14) 0.2575(3) 0.10647(10) 0.0532(4) Uani 1 1 d . . .
N1 N 0.62326(13) 0.5233(4) 0.24656(9) 0.0442(4) Uani 1 1 d . . .
N2 N 0.51504(16) 0.6250(5) 0.22609(11) 0.0555(5) Uani 1 1 d . . .
N3 N 0.45942(15) 0.5098(7) 0.27316(11) 0.0592(6) Uani 1 1 d . . .
C1 C 0.68769(14) 0.4326(4) 0.12503(10) 0.0358(4) Uani 1 1 d . . .
C2 C 0.70195(19) 0.6062(5) 0.20082(12) 0.0485(5) Uani 1 1 d . . .
H2A H 0.7791 0.5805 0.2327 0.058 Uiso 1 1 calc R . .
H2B H 0.6916 0.8116 0.1879 0.058 Uiso 1 1 calc R . .
C3 C 0.63785(16) 0.3359(5) 0.30785(11) 0.0411(4) Uani 1 1 d . . .
C4 C 0.53148(17) 0.3322(5) 0.32474(12) 0.0476(5) Uani 1 1 d . . .
C5 C 0.5150(2) 0.1630(7) 0.38668(16) 0.0634(7) Uani 1 1 d . . .
H5A H 0.4450 0.1598 0.3990 0.076 Uiso 1 1 calc R . .
C6 C 0.6038(3) 0.0042(8) 0.42812(15) 0.0691(7) Uani 1 1 d . . .
H6A H 0.5945 -0.1116 0.4692 0.083 Uiso 1 1 calc R . .
C7 C 0.7104(2) 0.0109(7) 0.41021(15) 0.0637(7) Uani 1 1 d . . .
H7A H 0.7695 -0.1007 0.4403 0.076 Uiso 1 1 calc R . .
C8 C 0.7303(2) 0.1747(6) 0.35038(13) 0.0527(5) Uani 1 1 d . . .
H8A H 0.8008 0.1783 0.3389 0.063 Uiso 1 1 calc R . .

loop_
_atom_site_aniso_label
_atom_site_aniso_U_11
_atom_site_aniso_U_22
_atom_site_aniso_U_33
_atom_site_aniso_U_23
_atom_site_aniso_U_13
_atom_site_aniso_U_12
K1 0.03898(19) 0.0473(2) 0.0440(2) 0.0017(2) 0.00963(14) -0.0041(2)
O1 0.0447(6) 0.0562(8) 0.0428(7) 0.0030(8) 0.0176(5) 0.0020(8)
O1W 0.0526(11) 0.0337(9) 0.0536(12) 0.000 0.0092(9) 0.000
O2 0.0559(9) 0.0485(9) 0.0552(9) -0.0107(7) 0.0145(7) -0.0133(7)
N1 0.0411(8) 0.0542(13) 0.0389(8) -0.0062(8) 0.0134(6) -0.0065(8)
N2 0.0463(10) 0.0722(13) 0.0470(10) -0.0036(10) 0.0101(8) 0.0019(9)
N3 0.0434(8) 0.0811(17) 0.0554(10) -0.0085(12) 0.0171(8) -0.0014(11)
C1 0.0370(8) 0.0347(11) 0.0346(8) 0.0035(7) 0.0070(6) 0.0045(7)
C2 0.0510(11) 0.0568(12) 0.0421(11) -0.0094(9) 0.0197(9) -0.0176(10)
C3 0.0421(9) 0.0460(10) 0.0381(9) -0.0128(8) 0.0155(7) -0.0082(8)
C4 0.0413(10) 0.0582(12) 0.0471(11) -0.0139(10) 0.0184(8) -0.0106(9)
C5 0.0634(14) 0.0774(18) 0.0594(14) -0.0065(13) 0.0339(12) -0.0150(14)
C6 0.1003(19) 0.0602(18) 0.0559(13) -0.0012(13) 0.0366(13) -0.0116(18)
C7 0.0791(15) 0.0581(17) 0.0531(13) 0.0009(12) 0.0152(11) 0.0119(14)
C8 0.0496(12) 0.0594(13) 0.0514(12) -0.0086(11) 0.0172(9) 0.0049(10)

loop_
_atom_type_symbol
_atom_type_description
_atom_type_scat_dispersion_real
_atom_type_scat_dispersion_imag
_atom_type_scat_source
C C 0.0033 0.0016 'International Tables Vol C Tables 4.2.6.8 and 6.1.1.4'
H H 0.0000 0.0000 'International Tables Vol C Tables 4.2.6.8 and 6.1.1.4'
N N 0.0061 0.0033 'International Tables Vol C Tables 4.2.6.8 and 6.1.1.4'
O O 0.0106 0.0060 'International Tables Vol C Tables 4.2.6.8 and 6.1.1.4'
K K 0.2009 0.2494 'International Tables Vol C Tables 4.2.6.8 and 6.1.1.4'

loop_
_geom_angle_atom_site_label_1
_geom_angle_atom_site_label_2
_geom_angle_atom_site_label_3
_geom_angle
_geom_angle_site_symmetry_1
_geom_angle_site_symmetry_3
O1 K1 O1W 158.76(4) 3_445 .
O1 K1 O1 86.46(4) 3_445 2_655
O1W K1 O1 78.91(3) . 2_655
O1 K1 O1 111.39(4) 3_445 3_455
O1W K1 O1 82.59(5) . 3_455
O1 K1 O1 84.27(4) 2_655 3_455
O1 K1 O2 101.87(5) 3_445 .
O1W K1 O2 73.86(4) . .
O1 K1 O2 122.22(4) 2_655 .
O1 K1 O2 138.88(4) 3_455 .
O1 K1 N2 105.63(5) 3_445 .
O1W K1 N2 91.62(5) . .
O1 K1 N2 164.72(6) 2_655 .
O1 K1 N2 82.63(5) 3_455 .
O2 K1 N2 65.22(5) . .
O1 K1 O2 91.61(4) 3_445 2_655
O1W K1 O2 67.22(4) . 2_655
O1 K1 O2 41.89(4) 2_655 2_655
O1 K1 O2 120.70(4) 3_455 2_655
O2 K1 O2 80.47(5) . 2_655
N2 K1 O2 143.89(5) . 2_655
O1 K1 C1 94.89(4) 3_445 2_655
O1W K1 C1 66.21(4) . 2_655
O1 K1 C1 21.78(4) 2_655 2_655
O1 K1 C1 99.80(5) 3_455 2_655
O2 K1 C1 100.77(5) . 2_655
N2 K1 C1 156.95(5) . 2_655
O2 K1 C1 21.71(4) 2_655 2_655
O1 K1 C1 92.72(5) 3_445 3_455
O1W K1 C1 102.40(5) . 3_455
O1 K1 C1 89.55(4) 2_655 3_455
O1 K1 C1 19.86(4) 3_455 3_455
O2 K1 C1 145.39(4) . 3_455
N2 K1 C1 80.73(5) . 3_455
O2 K1 C1 130.80(4) 2_655 3_455
C1 K1 C1 109.14(4) 2_655 3_455
O1 K1 K1 43.10(3) 3_445 4_545
O1W K1 K1 120.29(2) . 4_545
O1 K1 K1 43.38(4) 2_655 4_545
O1 K1 K1 101.58(3) 3_455 4_545
O2 K1 K1 119.34(3) . 4_545
N2 K1 K1 148.06(5) . 4_545
O2 K1 K1 59.79(3) 2_655 4_545
C1 K1 K1 54.30(3) 2_655 4_545
C1 K1 K1 92.69(3) 3_455 4_545
O1 K1 K1 100.38(3) 3_445 4
O1W K1 K1 78.52(2) . 4
O1 K1 K1 40.99(4) 2_655 4
O1 K1 K1 43.30(3) 3_455 4
O2 K1 K1 150.76(4) . 4
N2 K1 K1 125.64(5) . 4
O2 K1 K1 80.19(3) 2_655 4
C1 K1 K1 58.48(3) 2_655 4
C1 K1 K1 50.85(3) 3_455 4
K1 K1 K1 67.641(11) 4_545 4
O1 K1 K1 122.40(3) 3_445 2_655
O1W K1 K1 39.18(4) . 2_655
O1 K1 K1 76.84(3) 2_655 2_655
O1 K1 K1 120.90(3) 3_455 2_655
O2 K1 K1 50.29(3) . 2_655
N2 K1 K1 103.37(4) . 2_655
O2 K1 K1 42.00(3) 2_655 2_655
C1 K1 K1 55.60(3) 2_655 2_655
C1 K1 K1 140.69(3) 3_455 2_655
K1 K1 K1 101.359(15) 4_545 2_655
K1 K1 K1 101.358(15) 4 2_655
C1 O1 K1 133.99(15) . 3
C1 O1 K1 101.21(11) . 2_655
K1 O1 K1 95.91(5) 3 2_655
C1 O1 K1 109.86(15) . 3_545
K1 O1 K1 111.39(4) 3 3_545
K1 O1 K1 93.32(5) 2_655 3_545
K1 O1W K1 101.63(7) . 2_655
K1 O1W H1W 113.7 . .
K1 O1W H1W 115.7 2_655 .
C1 O2 K1 119.45(13) . .
C1 O2 K1 80.01(12) . 2_655
K1 O2 K1 87.71(5) . 2_655
N2 N1 C3 110.50(16) . .
N2 N1 C2 119.62(18) . .
C3 N1 C2 129.76(18) . .
N3 N2 N1 108.4(2) . .
N3 N2 K1 104.28(14) . .
N1 N2 K1 116.44(13) . .
N2 N3 C4 108.55(18) . .
O2 C1 O1 126.72(19) . .
O2 C1 C2 118.18(17) . .
O1 C1 C2 115.09(18) . .
O2 C1 K1 78.28(11) . 2_655
O1 C1 K1 57.01(9) . 2_655
C2 C1 K1 144.96(15) . 2_655
O2 C1 K1 94.00(13) . 3_545
O1 C1 K1 50.29(12) . 3_545
C2 C1 K1 129.47(13) . 3_545
K1 C1 K1 74.86(4) 2_655 3_545
N1 C2 C1 114.06(17) . .
N1 C2 H2A 108.7 . .
C1 C2 H2A 108.7 . .
N1 C2 H2B 108.7 . .
C1 C2 H2B 108.7 . .
H2A C2 H2B 107.6 . .
N1 C3 C8 133.47(18) . .
N1 C3 C4 103.82(18) . .
C8 C3 C4 122.7(2) . .
N3 C4 C5 131.3(2) . .
N3 C4 C3 108.73(19) . .
C5 C4 C3 120.0(2) . .
C6 C5 C4 117.9(2) . .
C6 C5 H5A 121.0 . .
C4 C5 H5A 121.0 . .
C5 C6 C7 121.3(3) . .
C5 C6 H6A 119.4 . .
C7 C6 H6A 119.4 . .
C8 C7 C6 122.7(3) . .
C8 C7 H7A 118.7 . .
C6 C7 H7A 118.7 . .
C7 C8 C3 115.4(2) . .
C7 C8 H8A 122.3 . .
C3 C8 H8A 122.3 . .

loop_
_geom_bond_atom_site_label_1
_geom_bond_atom_site_label_2
_geom_bond_distance
_geom_bond_site_symmetry_2
K1 O1 2.7179(19) 3_445
K1 O1W 2.7581(14) .
K1 O1 2.8312(14) 2_655
K1 O1 2.8357(19) 3_455
K1 O2 2.8633(18) .
K1 N2 2.938(2) .
K1 O2 3.2919(17) 2_655
K1 C1 3.3109(18) 2_655
K1 C1 3.4672(19) 3_455
K1 K1 4.1215(6) 4_545
K1 K1 4.1215(6) 4
K1 K1 4.2758(7) 2_655
O1 C1 1.252(2) .
O1 K1 2.7179(19) 3
O1 K1 2.8312(14) 2_655
O1 K1 2.8357(19) 3_545
O1W K1 2.7582(14) 2_655
O1W H1W 0.8928 .
O2 C1 1.244(2) .
O2 K1 3.2919(17) 2_655
N1 N2 1.355(3) .
N1 C3 1.358(3) .
N1 C2 1.452(2) .
N2 N3 1.310(3) .
N3 C4 1.361(3) .
C1 C2 1.529(3) .
C1 K1 3.3110(18) 2_655
C1 K1 3.4672(19) 3_545
C2 H2A 0.9700 .
C2 H2B 0.9700 .
C3 C8 1.394(3) .
C3 C4 1.400(3) .
C4 C5 1.397(4) .
C5 C6 1.352(4) .
C5 H5A 0.9300 .
C6 C7 1.411(4) .
C6 H6A 0.9300 .
C7 C8 1.369(4) .
C7 H7A 0.9300 .
C8 H8A 0.9300 .
